data_7038360
loop_
_publ_author_name
'Tan, Xiao-Feng'
'Zhou, Jian'
'Fu, Lianshe'
'Xiao, Hong-Ping'
'Zou, Hua-Hong'
'Tang, Qiuling'

_publ_section_title
;
 A series of new lanthanide fumarates displaying three types of 3-D
 frameworks.
;
_journal_issue 12
_journal_name_full 'Dalton transactions (Cambridge, England : 2003)'
_journal_page_first 5253
_journal_page_last 5261
_journal_paper_doi 10.1039/c6dt00205f
_journal_volume 45
_journal_year 2016
_chemical_formula_moiety 'C12 H14 Dy2 O16, 3(H2 O)'
_chemical_formula_sum 'C12 H20 Dy2 O19'
_chemical_formula_weight 793.28
_chemical_name_systematic
; 
 ? 
;
_space_group_IT_number 14
_symmetry_cell_setting monoclinic
_symmetry_space_group_name_Hall '-P 2yn'
_symmetry_space_group_name_H-M 'P 1 21/n 1'
_atom_sites_solution_hydrogens geom
_atom_sites_solution_primary direct
_atom_sites_solution_secondary difmap
_audit_creation_method SHELXL-97
_audit_update_record
;
2016-01-12 deposited with the CCDC.
2016-02-08 downloaded from the CCDC.
;
_cell_angle_alpha 90.00
_cell_angle_beta 90.9090(10)
_cell_angle_gamma 90.00
_cell_formula_units_Z 4
_cell_length_a 9.4254(5)
_cell_length_b 14.5461(8)
_cell_length_c 14.7326(8)
_cell_measurement_reflns_used 3552
_cell_measurement_temperature 296(2)
_cell_measurement_theta_max 25.09
_cell_measurement_theta_min 1.97
_cell_volume 2019.63(19)
_computing_structure_refinement 'SHELXL-97 (Sheldrick, 1997)'
_computing_structure_solution 'SHELXS-97 (Sheldrick, 1990)'
_diffrn_ambient_temperature 296(2)
_diffrn_detector_area_resol_mean 7.31
_diffrn_measured_fraction_theta_full 0.987
_diffrn_measured_fraction_theta_max 0.987
_diffrn_measurement_device_type 'Rigaku Mercury'
_diffrn_measurement_method \w
_diffrn_radiation_monochromator graphite
_diffrn_radiation_source 'fine-focus sealed tube'
_diffrn_radiation_type MoK\a
_diffrn_radiation_wavelength 0.71073
_diffrn_reflns_av_R_equivalents 0.0197
_diffrn_reflns_av_sigmaI/netI 0.0169
_diffrn_reflns_limit_h_max 11
_diffrn_reflns_limit_h_min -11
_diffrn_reflns_limit_k_max 17
_diffrn_reflns_limit_k_min -17
_diffrn_reflns_limit_l_max 17
_diffrn_reflns_limit_l_min -15
_diffrn_reflns_number 14949
_diffrn_reflns_theta_full 25.09
_diffrn_reflns_theta_max 25.09
_diffrn_reflns_theta_min 1.97
_exptl_absorpt_coefficient_mu 7.441
_exptl_absorpt_correction_T_max 0.3207
_exptl_absorpt_correction_T_min 0.2057
_exptl_absorpt_correction_type multi-scan
_exptl_absorpt_process_details 'Jacobson, R. (1998) Private communication'
_exptl_crystal_colour colorless
_exptl_crystal_density_diffrn 2.609
_exptl_crystal_density_method 'not measured'
_exptl_crystal_description block
_exptl_crystal_F_000 1504
_exptl_crystal_size_max 0.11
_exptl_crystal_size_mid 0.09
_exptl_crystal_size_min 0.07
_refine_diff_density_max 1.797
_refine_diff_density_min -1.057
_refine_diff_density_rms 0.145
_refine_ls_extinction_method none
_refine_ls_goodness_of_fit_ref 1.157
_refine_ls_hydrogen_treatment mixed
_refine_ls_matrix_type full
_refine_ls_number_parameters 338
_refine_ls_number_reflns 3552
_refine_ls_number_restraints 10
_refine_ls_restrained_S_all 1.155
_refine_ls_R_factor_all 0.0220
_refine_ls_R_factor_gt 0.0209
_refine_ls_shift/su_max 0.002
_refine_ls_shift/su_mean 0.000
_refine_ls_structure_factor_coef Fsqd
_refine_ls_weighting_details 'calc w=1/[\s^2^(Fo^2^)+(0.0198P)^2^+10.9251P] where P=(Fo^2^+2Fc^2^)/3'
_refine_ls_weighting_scheme calc
_refine_ls_wR_factor_gt 0.0523
_refine_ls_wR_factor_ref 0.0529
_reflns_number_gt 3445
_reflns_number_total 3552
_reflns_threshold_expression >2sigma(I)
_cod_data_source_file c6dt00205f2.cif
_cod_data_source_block 2b
_cod_depositor_comments 'Adding full bibliography for 7038358--7038364.cif.'
_cod_original_sg_symbol_H-M 'P 21/n'
_cod_database_code 7038360

loop_
_symmetry_equiv_pos_as_xyz
'x, y, z'
'-x+1/2, y+1/2, -z+1/2'
'-x, -y, -z'
'x-1/2, -y-1/2, z-1/2'

loop_
_atom_site_label
_atom_site_type_symbol
_atom_site_fract_x
_atom_site_fract_y
_atom_site_fract_z
_atom_site_U_iso_or_equiv
_atom_site_adp_type
_atom_site_occupancy
_atom_site_symmetry_multiplicity
_atom_site_calc_flag
_atom_site_refinement_flags
Dy1 Dy 0.81229(2) 1.346512(13) 0.905959(13) 0.00531(7) Uani 1 1 d .
Dy2 Dy 1.02468(2) 1.164357(13) 0.744583(13) 0.00552(7) Uani 1 1 d .
O1W O 1.0112(3) 1.2786(2) 0.6303(2) 0.0124(6) Uani 1 1 d D
O1 O 0.5911(3) 1.2696(2) 0.9599(2) 0.0104(6) Uani 1 1 d .
O2W O 1.0309(3) 1.0742(2) 0.6074(2) 0.0100(6) Uani 1 1 d D
O2 O 0.5692(3) 1.3877(2) 0.8673(2) 0.0109(6) Uani 1 1 d .
O3W O 0.8115(3) 1.4255(2) 0.7638(2) 0.0138(7) Uani 1 1 d D
O3 O 0.0576(3) 1.3947(2) 0.9386(2) 0.0109(6) Uani 1 1 d .
O4W O 0.7880(4) 1.5034(2) 0.9392(2) 0.0127(7) Uani 1 1 d D
O4 O 0.0377(3) 1.3158(2) 0.8123(2) 0.0084(6) Uani 1 1 d .
O5 O 0.7836(3) 1.2223(2) 0.8035(2) 0.0099(6) Uani 1 1 d .
O5W O 0.3705(14) 1.0936(9) 0.9528(9) 0.193(5) Uani 1 1 d .
H5WA H 0.4132 1.1363 0.9817 0.231 Uiso 1 1 d R
H5WC H 0.2874 1.1110 0.9376 0.231 Uiso 1 1 d R
O6 O 0.7888(3) 1.1471(2) 0.6745(2) 0.0098(6) Uani 1 1 d .
O7W O 0.4340(4) 0.9638(2) 0.8335(3) 0.0260(8) Uani 1 1 d D
O7 O 0.2940(3) 1.1270(2) 0.5670(2) 0.0094(6) Uani 1 1 d .
O8 O 0.2607(3) 1.1830(2) 0.7063(2) 0.0104(6) Uani 1 1 d .
O9 O 0.9192(3) 1.0258(2) 0.8039(2) 0.0130(7) Uani 1 1 d .
O10 O 1.1484(3) 1.0162(2) 0.7807(2) 0.0131(7) Uani 1 1 d .
O11 O 1.0917(3) 0.7804(2) 1.0227(2) 0.0120(6) Uani 1 1 d .
O12 O 0.9119(3) 0.8450(2) 1.0970(2) 0.0118(7) Uani 1 1 d .
C1 C 0.5143(5) 1.3286(3) 0.9193(3) 0.0082(9) Uani 1 1 d .
C2 C 0.3585(5) 1.3291(3) 0.9318(3) 0.0110(9) Uani 1 1 d .
H2A H 0.3218 1.3122 0.9876 0.013 Uiso 1 1 calc R
C3 C 0.2711(5) 1.3533(3) 0.8651(3) 0.0103(9) Uani 1 1 d .
H3A H 0.3101 1.3705 0.8101 0.012 Uiso 1 1 calc R
C4 C 0.1149(5) 1.3546(3) 0.8727(3) 0.0081(9) Uani 1 1 d .
C5 C 0.7186(5) 1.1861(3) 0.7358(3) 0.0077(8) Uani 1 1 d .
C6 C 0.5613(5) 1.1865(3) 0.7308(3) 0.0111(9) Uani 1 1 d .
H6A H 0.5092 1.1985 0.7826 0.013 Uiso 1 1 calc R
C7 C 0.4950(5) 1.1697(3) 0.6525(3) 0.0107(9) Uani 1 1 d .
H7A H 0.5501 1.1632 0.6011 0.013 Uiso 1 1 calc R
C8 C 0.3390(5) 1.1606(3) 0.6414(3) 0.0085(9) Uani 1 1 d .
C9 C 1.0384(5) 0.9862(3) 0.8181(3) 0.0119(9) Uani 1 1 d .
C10 C 1.0524(5) 0.9106(3) 0.8845(3) 0.0121(9) Uani 1 1 d .
H10A H 1.1294 0.8709 0.8806 0.015 Uiso 1 1 calc R
C11 C 0.9587(5) 0.8974(3) 0.9496(3) 0.0117(9) Uani 1 1 d .
H11A H 0.8718 0.9276 0.9464 0.014 Uiso 1 1 calc R
C12 C 0.9901(5) 0.8349(3) 1.0282(3) 0.0088(9) Uani 1 1 d .
H3WB H 0.890(3) 1.437(4) 0.737(3) 0.022(15) Uiso 1 1 d D
H3WA H 0.756(5) 1.460(3) 0.733(3) 0.030(17) Uiso 1 1 d D
H4WB H 0.762(6) 1.547(3) 0.903(3) 0.016(14) Uiso 1 1 d D
H4WA H 0.838(5) 1.535(4) 0.977(3) 0.030(17) Uiso 1 1 d D
H2WB H 1.002(6) 1.0188(15) 0.616(4) 0.018(14) Uiso 1 1 d D
H2WA H 1.116(3) 1.078(4) 0.588(4) 0.032(17) Uiso 1 1 d D
H1WB H 1.030(6) 1.266(4) 0.5749(14) 0.020(15) Uiso 1 1 d D
H1WA H 1.037(6) 1.3347(14) 0.639(4) 0.015(14) Uiso 1 1 d D
H7WB H 0.469(6) 0.998(3) 0.875(3) 0.030(17) Uiso 1 1 d D
H7WA H 0.353(4) 0.985(5) 0.817(5) 0.05(2) Uiso 1 1 d D
O6W O 0.6501(6) 1.0670(3) 0.9311(4) 0.0616(15) Uani 1 1 d .
H6WC H 0.6594 1.0265 0.9723 0.074 Uiso 1 1 d R
H6WD H 0.5872 1.0483 0.8934 0.074 Uiso 1 1 d R

loop_
_atom_site_aniso_label
_atom_site_aniso_U_11
_atom_site_aniso_U_22
_atom_site_aniso_U_33
_atom_site_aniso_U_23
_atom_site_aniso_U_13
_atom_site_aniso_U_12
Dy1 0.00413(11) 0.00646(11) 0.00534(11) -0.00039(7) -0.00028(7) 0.00039(7)
Dy2 0.00474(11) 0.00655(11) 0.00527(11) -0.00026(7) 0.00030(7) 0.00007(7)
O1W 0.0199(17) 0.0101(16) 0.0071(16) -0.0010(13) 0.0024(13) 0.0001(13)
O1 0.0102(15) 0.0122(15) 0.0087(15) 0.0002(12) -0.0003(12) 0.0020(12)
O2W 0.0083(16) 0.0092(15) 0.0127(16) -0.0008(12) 0.0036(12) -0.0022(12)
O2 0.0074(15) 0.0122(15) 0.0131(16) 0.0018(12) 0.0008(12) 0.0004(12)
O3W 0.0095(16) 0.0194(17) 0.0128(17) 0.0058(13) 0.0040(13) 0.0054(14)
O3 0.0083(15) 0.0142(15) 0.0101(15) -0.0037(12) -0.0012(12) -0.0015(12)
O4W 0.0186(17) 0.0078(15) 0.0116(16) -0.0006(13) -0.0067(13) -0.0004(13)
O4 0.0098(15) 0.0081(14) 0.0073(15) 0.0002(12) 0.0006(12) -0.0007(12)
O5 0.0082(15) 0.0100(15) 0.0114(15) -0.0033(12) 0.0000(12) -0.0019(12)
O5W 0.162(11) 0.166(12) 0.251(16) -0.009(11) -0.008(11) 0.001(9)
O6 0.0074(15) 0.0128(15) 0.0090(15) -0.0025(12) -0.0002(12) 0.0010(12)
O7W 0.020(2) 0.0154(18) 0.043(2) -0.0018(17) -0.0019(18) 0.0015(15)
O7 0.0062(15) 0.0139(15) 0.0082(15) 0.0015(12) -0.0011(12) -0.0016(12)
O8 0.0070(15) 0.0136(15) 0.0106(16) -0.0029(12) 0.0018(12) -0.0005(12)
O9 0.0136(16) 0.0109(15) 0.0143(16) 0.0038(13) -0.0040(13) -0.0020(13)
O10 0.0170(17) 0.0105(15) 0.0118(16) 0.0011(12) 0.0023(13) 0.0026(13)
O11 0.0133(16) 0.0114(15) 0.0114(16) 0.0034(12) -0.0020(12) 0.0023(13)
O12 0.0142(16) 0.0122(15) 0.0091(16) -0.0004(12) 0.0011(13) 0.0009(12)
C1 0.010(2) 0.009(2) 0.006(2) -0.0032(16) -0.0002(16) 0.0012(16)
C2 0.008(2) 0.014(2) 0.011(2) 0.0015(17) 0.0026(17) -0.0029(17)
C3 0.010(2) 0.013(2) 0.008(2) -0.0017(17) 0.0017(17) -0.0025(17)
C4 0.009(2) 0.0075(19) 0.008(2) 0.0016(16) -0.0019(17) -0.0012(16)
C5 0.010(2) 0.0064(19) 0.007(2) 0.0027(16) 0.0011(16) -0.0003(16)
C6 0.010(2) 0.012(2) 0.012(2) -0.0027(17) 0.0024(17) -0.0016(17)
C7 0.010(2) 0.013(2) 0.009(2) -0.0002(17) -0.0004(17) 0.0009(17)
C8 0.012(2) 0.0047(19) 0.008(2) 0.0010(16) -0.0007(17) 0.0000(16)
C9 0.020(2) 0.008(2) 0.007(2) -0.0034(17) -0.0039(18) -0.0028(18)
C10 0.017(2) 0.007(2) 0.012(2) -0.0014(17) -0.0020(18) 0.0014(17)
C11 0.015(2) 0.007(2) 0.013(2) -0.0007(17) -0.0051(18) 0.0041(17)
C12 0.011(2) 0.007(2) 0.008(2) -0.0019(16) -0.0015(17) -0.0033(16)
O6W 0.078(4) 0.039(3) 0.068(4) 0.001(3) -0.017(3) -0.005(3)

loop_
_atom_type_symbol
_atom_type_description
_atom_type_scat_dispersion_real
_atom_type_scat_dispersion_imag
_atom_type_scat_source
C C 0.0033 0.0016 'International Tables Vol C Tables 4.2.6.8 and 6.1.1.4'
H H 0.0000 0.0000 'International Tables Vol C Tables 4.2.6.8 and 6.1.1.4'
N N 0.0061 0.0033 'International Tables Vol C Tables 4.2.6.8 and 6.1.1.4'
O O 0.0106 0.0060 'International Tables Vol C Tables 4.2.6.8 and 6.1.1.4'
Dy Dy -0.1892 4.4098 'International Tables Vol C Tables 4.2.6.8 and 6.1.1.4'

loop_
_geom_angle_atom_site_label_1
_geom_angle_atom_site_label_2
_geom_angle_atom_site_label_3
_geom_angle
_geom_angle_site_symmetry_1
_geom_angle_site_symmetry_3
O11 Dy1 O4W 136.34(11) 3_777 .
O11 Dy1 O5 73.71(11) 3_777 .
O4W Dy1 O5 149.89(10) . .
O11 Dy1 O3W 141.43(11) 3_777 .
O4W Dy1 O3W 73.50(11) . .
O5 Dy1 O3W 79.01(11) . .
O11 Dy1 O7 73.29(10) 3_777 4_686
O4W Dy1 O7 68.33(11) . 4_686
O5 Dy1 O7 137.71(10) . 4_686
O3W Dy1 O7 141.82(11) . 4_686
O11 Dy1 O2 131.90(11) 3_777 .
O4W Dy1 O2 73.36(11) . .
O5 Dy1 O2 86.63(10) . .
O3W Dy1 O2 71.68(11) . .
O7 Dy1 O2 96.26(10) 4_686 .
O11 Dy1 O3 77.13(11) 3_777 1_655
O4W Dy1 O3 77.08(11) . 1_655
O5 Dy1 O3 116.11(10) . 1_655
O3W Dy1 O3 91.40(11) . 1_655
O7 Dy1 O3 81.01(10) 4_686 1_655
O2 Dy1 O3 149.05(10) . 1_655
O11 Dy1 O1 79.63(10) 3_777 .
O4W Dy1 O1 106.49(11) . .
O5 Dy1 O1 76.94(10) . .
O3W Dy1 O1 120.10(10) . .
O7 Dy1 O1 71.75(10) 4_686 .
O2 Dy1 O1 52.98(10) . .
O3 Dy1 O1 148.26(10) 1_655 .
O11 Dy1 O4 77.61(10) 3_777 1_655
O4W Dy1 O4 111.25(11) . 1_655
O5 Dy1 O4 67.37(10) . 1_655
O3W Dy1 O4 66.87(10) . 1_655
O7 Dy1 O4 128.57(10) 4_686 1_655
O2 Dy1 O4 134.17(10) . 1_655
O3 Dy1 O4 51.38(10) 1_655 1_655
O1 Dy1 O4 141.74(9) . 1_655
O11 Dy1 C1 106.13(12) 3_777 .
O4W Dy1 C1 88.54(12) . .
O5 Dy1 C1 82.57(11) . .
O3W Dy1 C1 96.64(12) . .
O7 Dy1 C1 81.95(11) 4_686 .
O2 Dy1 C1 26.49(11) . .
O3 Dy1 C1 160.85(11) 1_655 .
O1 Dy1 C1 26.60(11) . .
O4 Dy1 C1 147.59(11) 1_655 .
O11 Dy1 C4 74.31(11) 3_777 1_655
O4W Dy1 C4 95.47(12) . 1_655
O5 Dy1 C4 91.48(11) . 1_655
O3W Dy1 C4 79.76(11) . 1_655
O7 Dy1 C4 104.20(11) 4_686 1_655
O2 Dy1 C4 151.22(11) . 1_655
O3 Dy1 C4 25.50(11) 1_655 1_655
O1 Dy1 C4 153.58(11) . 1_655
O4 Dy1 C4 25.98(11) 1_655 1_655
C1 Dy1 C4 173.57(12) . 1_655
O8 Dy2 O1W 77.65(11) 1_655 .
O8 Dy2 O12 91.03(11) 1_655 3_777
O1W Dy2 O12 137.74(10) . 3_777
O8 Dy2 O2W 79.86(10) 1_655 .
O1W Dy2 O2W 77.72(10) . .
O12 Dy2 O2W 140.72(10) 3_777 .
O8 Dy2 O9 125.94(11) 1_655 .
O1W Dy2 O9 145.55(11) . .
O12 Dy2 O9 72.47(10) 3_777 .
O2W Dy2 O9 82.25(11) . .
O8 Dy2 O4 87.19(10) 1_655 1_655
O1W Dy2 O4 69.89(10) . 1_655
O12 Dy2 O4 68.98(10) 3_777 1_655
O2W Dy2 O4 147.02(10) . 1_655
O9 Dy2 O4 128.93(10) . 1_655
O8 Dy2 O6 141.02(10) 1_655 .
O1W Dy2 O6 74.57(11) . .
O12 Dy2 O6 127.83(11) 3_777 .
O2W Dy2 O6 67.97(10) . .
O9 Dy2 O6 72.02(10) . .
O4 Dy2 O6 107.86(10) 1_655 .
O8 Dy2 O10 72.95(11) 1_655 .
O1W Dy2 O10 140.78(11) . .
O12 Dy2 O10 68.73(10) 3_777 .
O2W Dy2 O10 72.07(10) . .
O9 Dy2 O10 53.01(10) . .
O4 Dy2 O10 132.49(10) 1_655 .
O6 Dy2 O10 114.71(10) . .
O8 Dy2 O5 153.43(10) 1_655 .
O1W Dy2 O5 88.41(10) . .
O12 Dy2 O5 84.19(10) 3_777 .
O2W Dy2 O5 119.46(10) . .
O9 Dy2 O5 77.41(10) . .
O4 Dy2 O5 66.68(10) 1_655 .
O6 Dy2 O5 51.57(10) . .
O10 Dy2 O5 128.19(10) . .
O8 Dy2 C9 99.39(12) 1_655 .
O1W Dy2 C9 157.30(11) . .
O12 Dy2 C9 64.20(11) 3_777 .
O2W Dy2 C9 79.60(11) . .
O9 Dy2 C9 26.93(12) . .
O4 Dy2 C9 132.75(11) 1_655 .
O6 Dy2 C9 95.94(12) . .
O10 Dy2 C9 26.64(12) . .
O5 Dy2 C9 101.92(12) . .
O8 Dy2 C5 158.88(11) 1_655 .
O1W Dy2 C5 81.37(11) . .
O12 Dy2 C5 106.31(11) 3_777 .
O2W Dy2 C5 93.40(11) . .
O9 Dy2 C5 72.10(11) . .
O4 Dy2 C5 87.89(11) 1_655 .
O6 Dy2 C5 25.52(11) . .
O10 Dy2 C5 124.22(11) . .
O5 Dy2 C5 26.07(11) . .
C9 Dy2 C5 99.02(13) . .
Dy2 O1W H1WB 121(4) . .
Dy2 O1W H1WA 123(4) . .
H1WB O1W H1WA 107(5) . .
C1 O1 Dy1 91.1(3) . .
Dy2 O2W H2WB 112(4) . .
Dy2 O2W H2WA 106(4) . .
H2WB O2W H2WA 114(6) . .
C1 O2 Dy1 94.8(2) . .
Dy1 O3W H3WB 120(4) . .
Dy1 O3W H3WA 138(4) . .
H3WB O3W H3WA 99(5) . .
C4 O3 Dy1 97.5(2) . 1_455
Dy1 O4W H4WB 128(4) . .
Dy1 O4W H4WA 127(4) . .
H4WB O4W H4WA 99(5) . .
C4 O4 Dy2 135.7(3) . 1_455
C4 O4 Dy1 90.9(3) . 1_455
Dy2 O4 Dy1 109.84(11) 1_455 1_455
C5 O5 Dy1 149.6(3) . .
C5 O5 Dy2 91.0(2) . .
Dy1 O5 Dy2 111.77(11) . .
H5WA O5W H5WC 110.0 . .
C5 O6 Dy2 97.8(2) . .
H7WB O7W H7WA 109(6) . .
C8 O7 Dy1 139.6(3) . 4_585
C8 O8 Dy2 136.8(3) . 1_455
C9 O9 Dy2 94.0(3) . .
C9 O10 Dy2 90.4(3) . .
C12 O11 Dy1 140.9(3) . 3_777
C12 O12 Dy2 129.0(3) . 3_777
O2 C1 O1 120.6(4) . .
O2 C1 C2 119.1(4) . .
O1 C1 C2 120.3(4) . .
O2 C1 Dy1 58.7(2) . .
O1 C1 Dy1 62.3(2) . .
C2 C1 Dy1 173.6(3) . .
C3 C2 C1 121.0(4) . .
C3 C2 H2A 119.5 . .
C1 C2 H2A 119.5 . .
C2 C3 C4 123.9(4) . .
C2 C3 H3A 118.1 . .
C4 C3 H3A 118.1 . .
O3 C4 O4 119.7(4) . .
O3 C4 C3 120.2(4) . .
O4 C4 C3 120.0(4) . .
O3 C4 Dy1 57.0(2) . 1_455
O4 C4 Dy1 63.1(2) . 1_455
C3 C4 Dy1 173.8(3) . 1_455
O6 C5 O5 119.6(4) . .
O6 C5 C6 120.1(4) . .
O5 C5 C6 120.3(4) . .
O6 C5 Dy2 56.7(2) . .
O5 C5 Dy2 63.0(2) . .
C6 C5 Dy2 174.0(3) . .
C7 C6 C5 119.9(4) . .
C7 C6 H6A 120.0 . .
C5 C6 H6A 120.0 . .
C6 C7 C8 124.4(4) . .
C6 C7 H7A 117.8 . .
C8 C7 H7A 117.8 . .
O8 C8 O7 124.4(4) . .
O8 C8 C7 119.0(4) . .
O7 C8 C7 116.6(4) . .
O10 C9 O9 120.0(4) . .
O10 C9 C10 118.9(4) . .
O9 C9 C10 120.9(4) . .
O10 C9 Dy2 62.9(2) . .
O9 C9 Dy2 59.1(2) . .
C10 C9 Dy2 160.9(3) . .
C11 C10 C9 122.2(4) . .
C11 C10 H10A 118.9 . .
C9 C10 H10A 118.9 . .
C10 C11 C12 121.4(4) . .
C10 C11 H11A 119.3 . .
C12 C11 H11A 119.3 . .
O11 C12 O12 125.6(4) . .
O11 C12 C11 118.5(4) . .
O12 C12 C11 115.9(4) . .
H6WC O6W H6WD 107.9 . .

loop_
_geom_bond_atom_site_label_1
_geom_bond_atom_site_label_2
_geom_bond_distance
_geom_bond_site_symmetry_2
Dy1 O11 2.303(3) 3_777
Dy1 O4W 2.346(3) .
Dy1 O5 2.367(3) .
Dy1 O3W 2.389(3) .
Dy1 O7 2.412(3) 4_686
Dy1 O2 2.427(3) .
Dy1 O3 2.456(3) 1_655
Dy1 O1 2.506(3) .
Dy1 O4 2.591(3) 1_655
Dy1 C1 2.830(4) .
Dy1 C4 2.905(4) 1_655
Dy2 O8 2.319(3) 1_655
Dy2 O1W 2.368(3) .
Dy2 O12 2.403(3) 3_777
Dy2 O2W 2.411(3) .
Dy2 O9 2.417(3) .
Dy2 O4 2.421(3) 1_655
Dy2 O6 2.449(3) .
Dy2 O10 2.503(3) .
Dy2 O5 2.586(3) .
Dy2 C9 2.811(4) .
Dy2 C5 2.903(4) .
O1W H1WB 0.859(10) .
O1W H1WA 0.860(10) .
O1 C1 1.267(5) .
O2W H2WB 0.860(10) .
O2W H2WA 0.859(11) .
O2 C1 1.267(5) .
O3W H3WB 0.859(11) .
O3W H3WA 0.856(10) .
O3 C4 1.261(5) .
O3 Dy1 2.456(3) 1_455
O4W H4WB 0.859(10) .
O4W H4WA 0.857(11) .
O4 C4 1.272(5) .
O4 Dy2 2.421(3) 1_455
O4 Dy1 2.591(3) 1_455
O5 C5 1.276(5) .
O5W H5WA 0.8500 .
O5W H5WC 0.8500 .
O6 C5 1.263(5) .
O7W H7WB 0.850(10) .
O7W H7WA 0.857(10) .
O7 C8 1.267(5) .
O7 Dy1 2.412(3) 4_585
O8 C8 1.260(5) .
O8 Dy2 2.319(3) 1_455
O9 C9 1.276(6) .
O10 C9 1.260(6) .
O11 C12 1.247(5) .
O11 Dy1 2.303(3) 3_777
O12 C12 1.271(6) .
O12 Dy2 2.403(3) 3_777
C1 C2 1.483(6) .
C2 C3 1.320(7) .
C2 H2A 0.9300 .
C3 C4 1.478(6) .
C3 H3A 0.9300 .
C4 Dy1 2.905(4) 1_455
C5 C6 1.483(6) .
C6 C7 1.326(6) .
C6 H6A 0.9300 .
C7 C8 1.483(6) .
C7 H7A 0.9300 .
C9 C10 1.476(6) .
C10 C11 1.328(7) .
C10 H10A 0.9300 .
C11 C12 1.498(6) .
C11 H11A 0.9300 .
O6W H6WC 0.8499 .
O6W H6WD 0.8500 .
